data_9016058
loop_
_publ_author_name
'Reinert, P.'
'Zabukovec Logar, N.'
'Patarin, J.'
'Kaucic, V.'

_publ_section_title
;
 Synthesis and structure of
 [Zn~8~(HPO~4~)~8~(H~2~PO~4~)~8~] &#x00B7; [(C~2~H~8~N)~8~] &#x00B7; 4H~2~O
;
_journal_coden_ASTM EJSCE5
_journal_issue 4-5
_journal_name_full
;
 European Journal of Solid State and Inorganic Chemistry
;
_journal_page_first 373
_journal_page_last 387
_journal_paper_doi 10.1016/S0992-4361(98)80433-5
_journal_volume 35
_journal_year 1998
_chemical_formula_sum 'C16 H96 N8 O68 P16 Zn8'
_space_group_IT_number 9
_symmetry_space_group_name_Hall 'C -2yc'
_symmetry_space_group_name_H-M 'C 1 c 1'
_cell_angle_alpha 90
_cell_angle_beta 98.793
_cell_angle_gamma 90
_cell_formula_units_Z 1
_cell_length_a 12.6450
_cell_length_b 10.8477
_cell_length_c 14.6311
_cell_volume 1983.348
_exptl_crystal_density_diffrn 2.039
_cod_duplicate_entry 1004025
_cod_original_cell_volume 1983.349
_cod_original_formula_sum 'Zn P2 O8 N C2 H11'
_cod_database_code 9016058

loop_
_space_group_symop_operation_xyz
x,y,z
1/2+x,1/2+y,z
x,-y,1/2+z
1/2+x,1/2-y,1/2+z

loop_
_atom_site_aniso_label
_atom_site_aniso_U_11
_atom_site_aniso_U_22
_atom_site_aniso_U_33
_atom_site_aniso_U_12
_atom_site_aniso_U_13
_atom_site_aniso_U_23
Zn1 0.01480 0.01860 0.01430 -0.00060 -0.00160 -0.00120
Zn2 0.01460 0.02170 0.01430 -0.00240 -0.00130 -0.00250
P1 0.01200 0.01850 0.01890 -0.00040 -0.00310 -0.00260
P2 0.01370 0.01880 0.01690 0.00350 -0.00090 -0.00100
P3 0.01380 0.02200 0.01220 -0.00300 -0.00180 -0.00030
P4 0.01470 0.01900 0.01310 0.00120 -0.00110 0.00080
O1 0.01500 0.04200 0.01200 -0.00200 -0.00200 -0.00400
O2 0.04200 0.02400 0.02400 0.00500 -0.00500 -0.00300
O3 0.02800 0.05400 0.02200 -0.01800 -0.00400 -0.00400
O4 0.03700 0.03700 0.01900 0.00700 0.01200 0.01200
O5 0.00800 0.04200 0.01900 0.00700 -0.00700 0.00100
O6 0.03500 0.02000 0.02500 0.00000 -0.01000 -0.01300
O7 0.03700 0.03100 0.02500 0.00900 0.01200 0.00900
O8 0.01900 0.03200 0.02000 -0.00800 -0.01800 0.00200
O9 0.02300 0.02200 0.03000 0.00300 -0.00700 -0.00200
O10 0.04400 0.02000 0.03300 -0.00200 0.01800 -0.00200
O11 0.02200 0.08100 0.01900 0.00600 -0.00400 0.00800
O12 0.02600 0.02100 0.03400 0.00100 -0.01100 -0.00800
O13 0.03900 0.03300 0.03600 -0.00900 0.02000 -0.00700
O14 0.03300 0.04800 0.02400 0.01700 -0.00400 0.00000
O15 0.06400 0.02400 0.05100 -0.01400 0.04400 -0.01300
O16 0.02700 0.03300 0.02400 -0.00200 0.00800 -0.00100
N1 0.04000 0.03600 0.02600 0.00300 -0.00500 0.00100
C1 0.05100 0.06700 0.04600 -0.00300 0.00800 0.01800
C2 0.07500 0.04200 0.03700 0.00100 -0.01300 -0.00700
N2 0.03800 0.03300 0.06700 0.00100 0.02200 -0.00800
C3 0.05200 0.05100 0.09200 0.00500 0.00100 -0.01100
C4 0.05100 0.05100 0.05700 0.01500 0.00500 -0.00200

loop_
_atom_site_label
_atom_site_fract_x
_atom_site_fract_y
_atom_site_fract_z
Zn1 0.89857 0.11832 0.42272
Zn2 0.15261 0.36613 0.50127
P1 0.91530 0.37130 0.54150
P2 0.13500 0.10870 0.38450
P3 0.18090 0.51280 0.31305
P4 0.36760 0.47550 0.61224
O1 0.03570 0.39000 0.57160
O2 0.15830 0.19770 0.46320
O3 0.26670 0.39900 0.60050
O4 0.13800 0.48000 0.40060
O5 0.01390 0.09500 0.35120
O6 0.88810 0.28670 0.46050
O7 0.40720 0.50020 0.52130
O8 0.27310 0.60250 0.32690
O9 0.18560 -0.01700 0.40930
O10 0.35390 0.59360 0.66590
O11 0.08530 0.57960 0.25200
O12 0.86630 0.50090 0.51780
O13 0.86340 0.32560 0.62640
O14 0.46000 0.39800 0.66800
O15 0.21110 0.39610 0.26290
O16 0.18650 0.15430 0.29950
N1 0.26330 0.85490 0.26190
C1 0.86780 0.39900 0.24820
C2 0.17800 0.88520 0.18360
N2 0.54440 0.31330 0.47440
C3 0.47000 0.25700 0.39800
C4 0.59910 0.22600 0.54030
H1 0.10200 0.59400 0.20100
H2 0.80800 0.50500 0.53400
H3 0.89100 0.36200 0.67300
H4 0.46900 0.41900 0.72200
H5 0.24300 0.41590 0.22100
H6 0.24300 0.11700 0.29800
H7 0.24630 0.88840 0.31410
H8 0.26610 0.77260 0.26950
H9 0.88900 0.35900 0.19600
H10 0.91900 0.38200 0.30200
H11 0.86500 0.48600 0.23800
H12 0.11000 0.85700 0.19700
H13 0.19300 0.84500 0.12800
H14 0.17500 -0.02700 0.17400
H15 0.59380 0.35710 0.45010
H16 0.50750 0.36620 0.50490
H17 0.43700 0.32100 0.35800
H18 0.41600 0.21100 0.42300
H19 0.50900 0.20300 0.36300
H20 0.54700 0.18100 0.56900
H21 0.64700 0.26900 0.58700
H22 0.63900 0.16900 0.50900

loop_
_cod_related_entry_id
_cod_related_entry_database
_cod_related_entry_code
1 AMCSD 0012623
